data_4339932
loop_
_publ_author_name
'Vidyaratne, Indu'
'Scott, Jennifer'
'Gambarotta, Sandro'
'Budzelaar, Peter H. M.'

_publ_section_title
;
 Dinitrogen activation, partial reduction, and formation of coordinated
 imide promoted by a chromium diiminepyridine complex.
;
_journal_issue 17
_journal_name_full 'Inorganic chemistry'
_journal_page_first 7040
_journal_page_last 7049
_journal_paper_doi 10.1021/ic700810f
_journal_volume 46
_journal_year 2007
_chemical_formula_sum 'C37 H50 Cr N3 O'
_chemical_formula_weight 604.80
_chemical_name_systematic
;

 ?

;
_space_group_IT_number 19
_symmetry_cell_setting orthorhombic
_symmetry_space_group_name_Hall 'P 2ac 2ab'
_symmetry_space_group_name_H-M 'P 21 21 21'
_atom_sites_solution_hydrogens geom
_atom_sites_solution_primary direct
_atom_sites_solution_secondary difmap
_audit_creation_method SHELXL-97
_cell_angle_alpha 90.00
_cell_angle_beta 90.00
_cell_angle_gamma 90.00
_cell_formula_units_Z 4
_cell_length_a 20.730(4)
_cell_length_b 8.6418(16)
_cell_length_c 19.063(4)
_cell_measurement_reflns_used 334
_cell_measurement_temperature 200(2)
_cell_measurement_theta_max 23.26
_cell_measurement_theta_min 1.45
_cell_volume 3415.0(12)
_computing_cell_refinement 'SMART, Bruker (2000)'
_computing_data_collection 'SMART, Bruker (2000)'
_computing_data_reduction 'XPREP, Bruker (2000)'
_computing_molecular_graphics 'SHELXTL, Bruker (2000)'
_computing_publication_material 'SHELXTL, Bruker (2000)'
_computing_structure_refinement 'SHELXL-97 (Sheldrick, 1997)'
_computing_structure_solution 'SHELXS-97 (Sheldrick, 1990)'
_diffrn_ambient_temperature 200(2)
_diffrn_measured_fraction_theta_full 0.979
_diffrn_measured_fraction_theta_max 0.979
_diffrn_measurement_device_type 'CCD area detector'
_diffrn_measurement_method 'phi and omega scans'
_diffrn_radiation_monochromator graphite
_diffrn_radiation_source 'fine-focus sealed tube'
_diffrn_radiation_type MoK\a
_diffrn_radiation_wavelength 0.71073
_diffrn_reflns_av_R_equivalents 0.0338
_diffrn_reflns_av_sigmaI/netI 0.0290
_diffrn_reflns_limit_h_max 23
_diffrn_reflns_limit_h_min -23
_diffrn_reflns_limit_k_max 9
_diffrn_reflns_limit_k_min -9
_diffrn_reflns_limit_l_max 21
_diffrn_reflns_limit_l_min -21
_diffrn_reflns_number 22260
_diffrn_reflns_theta_full 23.26
_diffrn_reflns_theta_max 23.26
_diffrn_reflns_theta_min 1.45
_diffrn_standards_decay_% <1
_exptl_absorpt_coefficient_mu 0.366
_exptl_absorpt_correction_T_max 0.9643
_exptl_absorpt_correction_T_min 0.9303
_exptl_absorpt_correction_type multi-scan
_exptl_absorpt_process_details 'SADABS, Bruker (2000)'
_exptl_crystal_colour dk_green
_exptl_crystal_density_diffrn 1.176
_exptl_crystal_density_meas ?
_exptl_crystal_density_method 'not measured'
_exptl_crystal_description block
_exptl_crystal_F_000 1300
_exptl_crystal_size_max 0.20
_exptl_crystal_size_mid 0.15
_exptl_crystal_size_min 0.10
_refine_diff_density_max 0.381
_refine_diff_density_min -0.198
_refine_diff_density_rms 0.055
_refine_ls_abs_structure_details 'Flack H D (1983), Acta Cryst. A39, 876-881'
_refine_ls_abs_structure_Flack 0.00(2)
_refine_ls_extinction_method none
_refine_ls_goodness_of_fit_ref 1.049
_refine_ls_hydrogen_treatment constr
_refine_ls_matrix_type full
_refine_ls_number_parameters 379
_refine_ls_number_reflns 4842
_refine_ls_number_restraints 0
_refine_ls_restrained_S_all 1.049
_refine_ls_R_factor_all 0.0499
_refine_ls_R_factor_gt 0.0425
_refine_ls_shift/su_max 0.001
_refine_ls_shift/su_mean 0.001
_refine_ls_structure_factor_coef Fsqd
_refine_ls_weighting_details 'calc w=1/[\s^2^(Fo^2^)+(0.0753P)^2^+0.9155P] where P=(Fo^2^+2Fc^2^)/3'
_refine_ls_weighting_scheme calc
_refine_ls_wR_factor_gt 0.1102
_refine_ls_wR_factor_ref 0.1159
_reflns_number_gt 4393
_reflns_number_total 4842
_reflns_threshold_expression >2sigma(I)
_cod_data_source_file ic700810f-file002.cif
_cod_data_source_block sg3023a
_cod_depositor_comments
;
The following automatic conversions were performed:

'_symmetry_cell_setting' value 'Orthorhombic' changed to
'orthorhombic' according to
/usr/data/users/saulius/automatic-downloads/retrospective/ACS/lib/dictionaries/cif_core.dic
dictionary named 'cif_core.dic' version 2.4.2 from 2011-04-26.

Automatic conversion script
Id: cif_fix_values 2281 2013-09-26 08:29:07Z andrius 

The following automatic conversions were performed:

'_exptl_crystal_density_meas' value 'n/a' was changed to '?' - the
value is perceived as not measured.

Automatic conversion script
Id: cif_fix_values 3008 2015-01-20 13:52:24Z robertas 
;
_cod_original_cell_volume 3415.0(11)
_cod_original_sg_symbol_H-M P2(1)2(1)2(1)
_cod_database_code 4339932

loop_
_symmetry_equiv_pos_as_xyz
'x, y, z'
'-x+1/2, -y, z+1/2'
'-x, y+1/2, -z+1/2'
'x+1/2, -y+1/2, -z'

loop_
_atom_site_label
_atom_site_type_symbol
_atom_site_fract_x
_atom_site_fract_y
_atom_site_fract_z
_atom_site_U_iso_or_equiv
_atom_site_adp_type
_atom_site_occupancy
_atom_site_symmetry_multiplicity
_atom_site_calc_flag
_atom_site_refinement_flags
Cr1 Cr 0.13488(3) 0.60462(6) 0.89884(3) 0.03673(16) Uani 1 1 d .
N1 N 0.05492(12) 0.6176(3) 0.95910(14) 0.0387(6) Uani 1 1 d .
N2 N 0.07524(13) 0.4774(3) 0.84514(14) 0.0355(6) Uani 1 1 d .
N3 N 0.19038(14) 0.5455(3) 0.81597(15) 0.0389(7) Uani 1 1 d .
O1 O 0.19974(13) 0.7356(3) 0.95752(13) 0.0558(7) Uani 1 1 d .
C1 C 0.04960(16) 0.7076(4) 1.02254(19) 0.0410(8) Uani 1 1 d .
C2 C 0.04847(19) 0.8692(4) 1.0174(2) 0.0542(10) Uani 1 1 d .
C3 C 0.0503(2) 0.9557(5) 1.0790(2) 0.0654(12) Uani 1 1 d .
H3A H 0.0489 1.0654 1.0761 0.079 Uiso 1 1 calc R
C4 C 0.0542(2) 0.8874(6) 1.1431(2) 0.0671(12) Uani 1 1 d .
H4A H 0.0567 0.9488 1.1844 0.081 Uiso 1 1 calc R
C5 C 0.0544(2) 0.7259(5) 1.1479(2) 0.0581(11) Uani 1 1 d .
H5A H 0.0565 0.6779 1.1926 0.070 Uiso 1 1 calc R
C6 C 0.05162(16) 0.6352(4) 1.08823(18) 0.0432(9) Uani 1 1 d .
C7 C 0.0788(3) 1.1017(6) 0.9416(3) 0.0897(16) Uani 1 1 d .
H7A H 0.1244 1.0852 0.9532 0.135 Uiso 1 1 calc R
H7B H 0.0601 1.1762 0.9746 0.135 Uiso 1 1 calc R
H7C H 0.0753 1.1423 0.8938 0.135 Uiso 1 1 calc R
C8 C 0.0431(2) 0.9504(5) 0.9467(2) 0.0675(13) Uani 1 1 d .
H8A H 0.0616 0.8794 0.9105 0.081 Uiso 1 1 calc R
C9 C -0.0270(4) 0.9782(8) 0.9277(3) 0.115(2) Uani 1 1 d .
H9A H -0.0294 1.0296 0.8820 0.172 Uiso 1 1 calc R
H9B H -0.0471 1.0440 0.9634 0.172 Uiso 1 1 calc R
H9C H -0.0497 0.8789 0.9255 0.172 Uiso 1 1 calc R
C10 C 0.0070(2) 0.3998(6) 1.1512(3) 0.0784(13) Uani 1 1 d .
H10A H -0.0364 0.4408 1.1425 0.118 Uiso 1 1 calc R
H10B H 0.0220 0.4340 1.1974 0.118 Uiso 1 1 calc R
H10C H 0.0057 0.2864 1.1498 0.118 Uiso 1 1 calc R
C11 C 0.05274(18) 0.4587(4) 1.0950(2) 0.0481(9) Uani 1 1 d .
H11A H 0.0375 0.4155 1.0492 0.058 Uiso 1 1 calc R
C12 C 0.1206(2) 0.3982(5) 1.1068(3) 0.0715(12) Uani 1 1 d .
H12A H 0.1194 0.2853 1.1114 0.107 Uiso 1 1 calc R
H12B H 0.1383 0.4436 1.1498 0.107 Uiso 1 1 calc R
H12C H 0.1478 0.4266 1.0668 0.107 Uiso 1 1 calc R
C13 C -0.06027(19) 0.5421(5) 0.9661(2) 0.0615(11) Uani 1 1 d .
H13A H -0.0671 0.5994 1.0079 0.092 Uiso 1 1 calc R
H13B H -0.0948 0.4857 0.9456 0.092 Uiso 1 1 calc R
C14 C 0.00166(17) 0.5405(4) 0.93404(19) 0.0430(8) Uani 1 1 d .
C15 C 0.01416(16) 0.4581(4) 0.86984(18) 0.0387(8) Uani 1 1 d .
C16 C -0.02949(18) 0.3637(4) 0.8326(2) 0.0489(10) Uani 1 1 d .
H16A H -0.0723 0.3483 0.8491 0.059 Uiso 1 1 calc R
C17 C -0.0080(2) 0.2929(5) 0.7705(2) 0.0629(11) Uani 1 1 d .
H17A H -0.0370 0.2299 0.7445 0.075 Uiso 1 1 calc R
C18 C 0.0540(2) 0.3130(4) 0.7465(2) 0.0498(10) Uani 1 1 d .
H18A H 0.0680 0.2620 0.7050 0.060 Uiso 1 1 calc R
C19 C 0.09621(17) 0.4093(4) 0.78361(17) 0.0388(8) Uani 1 1 d .
C20 C 0.16090(18) 0.4510(4) 0.76703(19) 0.0423(9) Uani 1 1 d .
C21 C 0.19233(19) 0.3995(5) 0.7034(2) 0.0549(10) Uani 1 1 d .
H21A H 0.2364 0.4403 0.7019 0.082 Uiso 1 1 calc R
H21B H 0.1682 0.4370 0.6626 0.082 Uiso 1 1 calc R
H21C H 0.1937 0.2861 0.7027 0.082 Uiso 1 1 calc R
C22 C 0.25379(15) 0.6039(4) 0.80381(17) 0.0380(7) Uani 1 1 d .
C23 C 0.30648(18) 0.5366(5) 0.83787(19) 0.0479(9) Uani 1 1 d .
C24 C 0.36581(19) 0.6106(5) 0.8355(2) 0.0587(10) Uani 1 1 d .
H24A H 0.4015 0.5673 0.8597 0.070 Uiso 1 1 calc R
C25 C 0.3737(2) 0.7468(5) 0.7982(2) 0.0576(10) Uani 1 1 d .
H25A H 0.4142 0.7980 0.7980 0.069 Uiso 1 1 calc R
C26 C 0.32265(19) 0.8075(5) 0.7614(2) 0.0517(10) Uani 1 1 d .
H26A H 0.3288 0.8991 0.7347 0.062 Uiso 1 1 calc R
C27 C 0.26175(17) 0.7378(4) 0.76240(19) 0.0458(9) Uani 1 1 d .
C28 C 0.3281(7) 0.3881(9) 0.9492(3) 0.205(6) Uani 1 1 d .
H28A H 0.3206 0.2885 0.9724 0.308 Uiso 1 1 calc R
H28B H 0.3087 0.4711 0.9771 0.308 Uiso 1 1 calc R
H28C H 0.3746 0.4061 0.9449 0.308 Uiso 1 1 calc R
C29 C 0.2983(2) 0.3858(6) 0.8781(2) 0.0724(13) Uani 1 1 d .
H29A H 0.2510 0.3669 0.8840 0.087 Uiso 1 1 calc R
C30 C 0.3259(5) 0.2523(6) 0.8384(4) 0.139(3) Uani 1 1 d .
H30A H 0.3193 0.1568 0.8652 0.208 Uiso 1 1 calc R
H30B H 0.3721 0.2689 0.8311 0.208 Uiso 1 1 calc R
H30C H 0.3042 0.2436 0.7929 0.208 Uiso 1 1 calc R
C31 C 0.2228(3) 0.8041(7) 0.6418(3) 0.0829(15) Uani 1 1 d .
H31A H 0.1873 0.8502 0.6150 0.124 Uiso 1 1 calc R
H31B H 0.2290 0.6965 0.6269 0.124 Uiso 1 1 calc R
H31C H 0.2625 0.8628 0.6334 0.124 Uiso 1 1 calc R
C32 C 0.20648(19) 0.8082(5) 0.7202(2) 0.0515(10) Uani 1 1 d .
H32A H 0.1678 0.7410 0.7274 0.062 Uiso 1 1 calc R
C33 C 0.1890(3) 0.9671(6) 0.7442(3) 0.0915(18) Uani 1 1 d .
H33A H 0.1794 0.9651 0.7945 0.137 Uiso 1 1 calc R
H33B H 0.1510 1.0031 0.7184 0.137 Uiso 1 1 calc R
H33C H 0.2252 1.0375 0.7355 0.137 Uiso 1 1 calc R
C34 C 0.2370(2) 0.8651(5) 0.9307(2) 0.0636(11) Uani 1 1 d .
H34A H 0.2090 0.9370 0.9041 0.076 Uiso 1 1 calc R
H34B H 0.2719 0.8282 0.8994 0.076 Uiso 1 1 calc R
C35 C 0.2641(3) 0.9422(6) 0.9928(3) 0.0821(15) Uani 1 1 d .
H35A H 0.2338 1.0205 1.0117 0.098 Uiso 1 1 calc R
H35B H 0.3057 0.9928 0.9817 0.098 Uiso 1 1 calc R
C36 C 0.2731(3) 0.8115(6) 1.0432(3) 0.0862(17) Uani 1 1 d .
H36A H 0.2745 0.8494 1.0922 0.103 Uiso 1 1 calc R
H36B H 0.3132 0.7537 1.0330 0.103 Uiso 1 1 calc R
C37 C 0.2142(3) 0.7120(7) 1.0307(2) 0.0789(15) Uani 1 1 d .
H37A H 0.2237 0.6017 1.0404 0.095 Uiso 1 1 calc R
H37B H 0.1778 0.7455 1.0607 0.095 Uiso 1 1 calc R

loop_
_atom_site_aniso_label
_atom_site_aniso_U_11
_atom_site_aniso_U_22
_atom_site_aniso_U_33
_atom_site_aniso_U_23
_atom_site_aniso_U_13
_atom_site_aniso_U_12
Cr1 0.0343(3) 0.0395(3) 0.0364(3) -0.0055(2) -0.0003(2) -0.0056(2)
N1 0.0346(15) 0.0421(15) 0.0393(15) -0.0070(14) -0.0006(12) -0.0018(13)
N2 0.0387(17) 0.0333(14) 0.0346(15) -0.0010(12) -0.0042(12) 0.0048(12)
N3 0.0372(16) 0.0399(15) 0.0395(16) -0.0020(13) 0.0024(13) -0.0029(13)
O1 0.0496(16) 0.0712(18) 0.0466(16) -0.0121(13) -0.0004(12) -0.0245(14)
C1 0.0317(19) 0.048(2) 0.044(2) -0.0054(17) 0.0056(15) -0.0016(15)
C2 0.060(2) 0.044(2) 0.058(2) -0.0082(19) 0.0078(19) -0.0036(18)
C3 0.084(3) 0.051(2) 0.062(3) -0.016(2) 0.017(2) -0.010(2)
C4 0.073(3) 0.075(3) 0.053(3) -0.022(2) 0.015(2) -0.021(3)
C5 0.059(3) 0.075(3) 0.040(2) -0.008(2) 0.0078(18) -0.014(2)
C6 0.0318(18) 0.055(2) 0.043(2) -0.0047(17) 0.0057(15) -0.0014(15)
C7 0.084(3) 0.069(3) 0.117(4) 0.030(3) -0.005(3) 0.003(3)
C8 0.094(4) 0.048(2) 0.060(3) 0.0004(19) 0.011(2) 0.007(2)
C9 0.132(6) 0.116(5) 0.095(4) 0.029(4) -0.048(4) -0.044(4)
C10 0.078(3) 0.070(3) 0.087(3) 0.004(3) 0.030(3) -0.011(3)
C11 0.046(2) 0.054(2) 0.044(2) 0.0019(18) 0.0044(17) -0.0023(16)
C12 0.061(3) 0.057(2) 0.097(3) 0.012(3) -0.002(2) 0.002(2)
C13 0.038(2) 0.082(3) 0.064(3) -0.020(2) -0.0012(19) -0.005(2)
C14 0.0335(19) 0.0450(19) 0.050(2) 0.0019(16) -0.0044(16) -0.0008(16)
C15 0.0332(19) 0.0352(17) 0.048(2) 0.0013(15) -0.0073(15) -0.0015(15)
C16 0.0346(19) 0.049(2) 0.063(3) -0.0026(19) -0.0116(17) -0.0052(16)
C17 0.054(3) 0.066(3) 0.068(3) -0.020(2) -0.015(2) -0.010(2)
C18 0.061(3) 0.042(2) 0.046(2) -0.0135(17) -0.0028(19) 0.0003(18)
C19 0.046(2) 0.0317(17) 0.0391(18) -0.0002(15) -0.0061(15) 0.0051(16)
C20 0.055(2) 0.0323(18) 0.039(2) -0.0034(15) -0.0023(17) 0.0007(15)
C21 0.057(2) 0.056(2) 0.051(2) -0.014(2) 0.0004(18) 0.002(2)
C22 0.0338(17) 0.0399(17) 0.0403(17) -0.0058(17) 0.0040(14) -0.0005(16)
C23 0.045(2) 0.055(2) 0.044(2) -0.0008(17) 0.0029(17) 0.0087(18)
C24 0.040(2) 0.075(3) 0.061(2) 0.002(2) -0.0035(19) 0.013(2)
C25 0.042(2) 0.065(3) 0.066(3) -0.005(2) 0.002(2) -0.009(2)
C26 0.047(2) 0.051(2) 0.057(2) 0.0044(19) 0.0104(19) -0.0053(18)
C27 0.041(2) 0.047(2) 0.050(2) -0.0047(17) 0.0049(17) 0.0041(16)
C28 0.47(2) 0.078(4) 0.071(4) 0.018(4) -0.045(7) -0.011(8)
C29 0.070(3) 0.066(3) 0.081(3) 0.025(3) 0.002(2) 0.013(2)
C30 0.243(10) 0.052(3) 0.121(6) 0.006(3) -0.001(6) 0.010(4)
C31 0.073(3) 0.111(4) 0.064(3) 0.021(3) -0.001(2) 0.016(3)
C32 0.045(2) 0.054(2) 0.056(2) 0.0124(19) 0.0021(18) 0.0055(18)
C33 0.099(4) 0.062(3) 0.113(5) -0.014(3) -0.040(4) 0.027(3)
C34 0.070(3) 0.063(3) 0.058(2) -0.007(2) -0.002(2) -0.023(2)
C35 0.095(4) 0.076(3) 0.076(3) 0.001(2) -0.026(3) -0.030(3)
C36 0.094(4) 0.091(4) 0.073(3) 0.010(3) -0.035(3) -0.035(3)
C37 0.086(3) 0.105(4) 0.046(3) 0.000(2) -0.007(2) -0.044(3)

loop_
_atom_type_symbol
_atom_type_description
_atom_type_scat_dispersion_real
_atom_type_scat_dispersion_imag
_atom_type_scat_source
C C 0.0033 0.0016 'International Tables Vol C Tables 4.2.6.8 and 6.1.1.4'
H H 0.0000 0.0000 'International Tables Vol C Tables 4.2.6.8 and 6.1.1.4'
N N 0.0061 0.0033 'International Tables Vol C Tables 4.2.6.8 and 6.1.1.4'
O O 0.0106 0.0060 'International Tables Vol C Tables 4.2.6.8 and 6.1.1.4'
Cr Cr 0.3209 0.6236 'International Tables Vol C Tables 4.2.6.8 and 6.1.1.4'

loop_
_geom_angle_atom_site_label_1
_geom_angle_atom_site_label_2
_geom_angle_atom_site_label_3
_geom_angle
N2 Cr1 N1 79.00(11)
N2 Cr1 N3 78.90(11)
N1 Cr1 N3 157.86(11)
N2 Cr1 O1 178.49(12)
N1 Cr1 O1 101.19(11)
N3 Cr1 O1 100.93(11)
C14 N1 C1 119.4(3)
C14 N1 Cr1 115.7(2)
C1 N1 Cr1 124.7(2)
C15 N2 C19 122.3(3)
C15 N2 Cr1 118.6(2)
C19 N2 Cr1 119.2(2)
C20 N3 C22 120.4(3)
C20 N3 Cr1 115.2(2)
C22 N3 Cr1 124.2(2)
C37 O1 C34 109.8(3)
C37 O1 Cr1 125.3(3)
C34 O1 Cr1 124.9(2)
C6 C1 C2 120.6(3)
C6 C1 N1 120.4(3)
C2 C1 N1 118.7(3)
C3 C2 C1 118.4(4)
C3 C2 C8 120.0(4)
C1 C2 C8 121.5(4)
C4 C3 C2 121.8(4)
C3 C4 C5 119.4(4)
C6 C5 C4 120.9(4)
C5 C6 C1 118.9(3)
C5 C6 C11 119.6(3)
C1 C6 C11 121.4(3)
C7 C8 C2 114.8(4)
C7 C8 C9 108.6(4)
C2 C8 C9 110.8(4)
C10 C11 C6 112.6(3)
C10 C11 C12 111.1(4)
C6 C11 C12 111.7(3)
N1 C14 C13 124.8(3)
N1 C14 C15 113.0(3)
C13 C14 C15 122.2(3)
N2 C15 C16 119.6(3)
N2 C15 C14 113.6(3)
C16 C15 C14 126.8(3)
C15 C16 C17 118.2(4)
C18 C17 C16 121.5(4)
C17 C18 C19 119.4(3)
N2 C19 C18 119.1(3)
N2 C19 C20 112.1(3)
C18 C19 C20 128.8(3)
N3 C20 C19 114.6(3)
N3 C20 C21 123.3(3)
C19 C20 C21 122.1(3)
C23 C22 C27 120.7(3)
C23 C22 N3 119.8(3)
C27 C22 N3 119.3(3)
C24 C23 C22 119.1(4)
C24 C23 C29 120.7(4)
C22 C23 C29 120.2(4)
C25 C24 C23 120.9(4)
C26 C25 C24 119.7(4)
C25 C26 C27 121.6(4)
C22 C27 C26 117.8(3)
C22 C27 C32 122.3(3)
C26 C27 C32 119.9(3)
C28 C29 C30 108.3(6)
C28 C29 C23 113.7(5)
C30 C29 C23 111.3(4)
C33 C32 C27 112.8(4)
C33 C32 C31 112.0(4)
C27 C32 C31 109.8(3)
O1 C34 C35 105.6(4)
C34 C35 C36 102.9(4)
C35 C36 C37 103.2(4)
O1 C37 C36 103.9(4)

loop_
_geom_bond_atom_site_label_1
_geom_bond_atom_site_label_2
_geom_bond_distance
Cr1 N2 1.946(3)
Cr1 N1 2.020(3)
Cr1 N3 2.020(3)
Cr1 O1 2.083(2)
N1 C14 1.375(4)
N1 C1 1.442(5)
N2 C15 1.361(4)
N2 C19 1.382(4)
N3 C20 1.382(4)
N3 C22 1.427(4)
O1 C37 1.442(5)
O1 C34 1.453(5)
C1 C6 1.400(5)
C1 C2 1.400(5)
C2 C3 1.392(6)
C2 C8 1.524(6)
C3 C4 1.361(6)
C4 C5 1.399(7)
C5 C6 1.382(5)
C6 C11 1.531(5)
C7 C8 1.507(7)
C8 C9 1.515(8)
C10 C11 1.518(6)
C11 C12 1.517(5)
C13 C14 1.421(5)
C14 C15 1.440(5)
C15 C16 1.410(5)
C16 C17 1.405(6)
C17 C18 1.376(6)
C18 C19 1.400(5)
C19 C20 1.424(5)
C20 C21 1.447(5)
C22 C23 1.397(5)
C22 C27 1.410(5)
C23 C24 1.387(6)
C23 C29 1.522(6)
C24 C25 1.384(6)
C25 C26 1.373(6)
C26 C27 1.399(5)
C27 C32 1.527(5)
C28 C29 1.490(9)
C29 C30 1.493(8)
C31 C32 1.532(6)
C32 C33 1.492(6)
C34 C35 1.469(6)
C35 C36 1.495(7)
C36 C37 1.511(7)

loop_
_geom_torsion_atom_site_label_1
_geom_torsion_atom_site_label_2
_geom_torsion_atom_site_label_3
_geom_torsion_atom_site_label_4
_geom_torsion
N2 Cr1 N1 C14 -1.5(2)
N3 Cr1 N1 C14 2.1(5)
O1 Cr1 N1 C14 -180.0(2)
N2 Cr1 N1 C1 -177.8(3)
N3 Cr1 N1 C1 -174.1(3)
O1 Cr1 N1 C1 3.8(3)
N1 Cr1 N2 C15 0.1(2)
N3 Cr1 N2 C15 -178.5(2)
O1 Cr1 N2 C15 98(5)
N1 Cr1 N2 C19 -179.6(2)
N3 Cr1 N2 C19 1.8(2)
O1 Cr1 N2 C19 -82(5)
N2 Cr1 N3 C20 -0.5(2)
N1 Cr1 N3 C20 -4.2(5)
O1 Cr1 N3 C20 177.9(2)
N2 Cr1 N3 C22 174.7(3)
N1 Cr1 N3 C22 171.0(3)
O1 Cr1 N3 C22 -6.9(3)
N2 Cr1 O1 C37 -44(5)
N1 Cr1 O1 C37 52.9(4)
N3 Cr1 O1 C37 -127.9(4)
N2 Cr1 O1 C34 136(4)
N1 Cr1 O1 C34 -126.9(3)
N3 Cr1 O1 C34 52.3(3)
C14 N1 C1 C6 80.0(4)
Cr1 N1 C1 C6 -103.9(3)
C14 N1 C1 C2 -105.9(4)
Cr1 N1 C1 C2 70.2(4)
C6 C1 C2 C3 0.9(6)
N1 C1 C2 C3 -173.2(4)
C6 C1 C2 C8 -177.1(4)
N1 C1 C2 C8 8.8(5)
C1 C2 C3 C4 1.0(7)
C8 C2 C3 C4 179.0(4)
C2 C3 C4 C5 -1.9(7)
C3 C4 C5 C6 0.9(7)
C4 C5 C6 C1 1.0(6)
C4 C5 C6 C11 179.3(4)
C2 C1 C6 C5 -1.9(5)
N1 C1 C6 C5 172.1(3)
C2 C1 C6 C11 179.9(3)
N1 C1 C6 C11 -6.1(5)
C3 C2 C8 C7 35.9(6)
C1 C2 C8 C7 -146.1(4)
C3 C2 C8 C9 -87.5(6)
C1 C2 C8 C9 90.4(5)
C5 C6 C11 C10 46.3(5)
C1 C6 C11 C10 -135.4(4)
C5 C6 C11 C12 -79.5(5)
C1 C6 C11 C12 98.8(4)
C1 N1 C14 C13 0.2(6)
Cr1 N1 C14 C13 -176.2(3)
C1 N1 C14 C15 179.0(3)
Cr1 N1 C14 C15 2.5(4)
C19 N2 C15 C16 1.1(5)
Cr1 N2 C15 C16 -178.6(3)
C19 N2 C15 C14 -179.1(3)
Cr1 N2 C15 C14 1.2(4)
N1 C14 C15 N2 -2.4(4)
C13 C14 C15 N2 176.4(3)
N1 C14 C15 C16 177.4(3)
C13 C14 C15 C16 -3.8(6)
N2 C15 C16 C17 -0.3(5)
C14 C15 C16 C17 179.9(4)
C15 C16 C17 C18 0.7(6)
C16 C17 C18 C19 -1.8(6)
C15 N2 C19 C18 -2.2(5)
Cr1 N2 C19 C18 177.6(2)
C15 N2 C19 C20 177.6(3)
Cr1 N2 C19 C20 -2.6(4)
C17 C18 C19 N2 2.4(5)
C17 C18 C19 C20 -177.3(4)
C22 N3 C20 C19 -176.1(3)
Cr1 N3 C20 C19 -0.7(4)
C22 N3 C20 C21 3.1(5)
Cr1 N3 C20 C21 178.5(3)
N2 C19 C20 N3 2.1(4)
C18 C19 C20 N3 -178.2(3)
N2 C19 C20 C21 -177.2(3)
C18 C19 C20 C21 2.6(6)
C20 N3 C22 C23 -102.5(4)
Cr1 N3 C22 C23 82.6(4)
C20 N3 C22 C27 83.2(4)
Cr1 N3 C22 C27 -91.8(4)
C27 C22 C23 C24 5.5(5)
N3 C22 C23 C24 -168.7(3)
C27 C22 C23 C29 -175.6(3)
N3 C22 C23 C29 10.2(5)
C22 C23 C24 C25 -2.0(6)
C29 C23 C24 C25 179.1(4)
C23 C24 C25 C26 -1.8(6)
C24 C25 C26 C27 2.1(6)
C23 C22 C27 C26 -5.2(5)
N3 C22 C27 C26 169.1(3)
C23 C22 C27 C32 175.6(3)
N3 C22 C27 C32 -10.2(5)
C25 C26 C27 C22 1.4(6)
C25 C26 C27 C32 -179.4(4)
C24 C23 C29 C28 45.9(8)
C22 C23 C29 C28 -132.9(6)
C24 C23 C29 C30 -76.6(6)
C22 C23 C29 C30 104.5(6)
C22 C27 C32 C33 116.5(5)
C26 C27 C32 C33 -62.7(5)
C22 C27 C32 C31 -117.8(4)
C26 C27 C32 C31 63.0(5)
C37 O1 C34 C35 -12.2(5)
Cr1 O1 C34 C35 167.6(3)
O1 C34 C35 C36 31.3(5)
C34 C35 C36 C37 -38.4(6)
C34 O1 C37 C36 -12.0(6)
Cr1 O1 C37 C36 168.2(3)
C35 C36 C37 O1 31.0(6)
